data_2100189
loop_
_publ_author_name
'Caspi, El'ad N.'
'Pokroy, Boaz'
'Lee, Peter L.'
'Quintana, John P.'
'Zolotoyabko, Emil'

_publ_section_title
;
 On the structure of aragonite
;
_journal_issue 2
_journal_name_full 'Acta Crystallographica Section B'
_journal_page_first 129
_journal_page_last 132
_journal_paper_doi 10.1107/S0108768105005240
_journal_volume 61
_journal_year 2005
_chemical_formula_sum 'C Ca O3'
_chemical_formula_weight 100.09
_chemical_name_systematic ' ?'
_space_group_IT_number 167
_symmetry_cell_setting trigonal
_symmetry_space_group_name_Hall '-R 3 2"c'
_symmetry_space_group_name_H-M 'R -3 c :H'
_cell_angle_alpha 90.0
_cell_angle_beta 90.0
_cell_angle_gamma 120.0
_cell_formula_units_Z 6
_cell_length_a 4.9870(6)
_cell_length_b 4.987
_cell_length_c 17.058(2)
_cell_volume 367.40(6)
_cod_data_source_file lc5015.cif
_cod_data_source_block PMCN_SF43P_phase_3
_cod_original_cell_volume 367.41(4)
_cod_original_sg_symbol_H-M 'R -3 c'
_cod_database_code 2100189

loop_
_symmetry_equiv_pos_site_id
_symmetry_equiv_pos_as_xyz
1 +x,+y,+z
2 -y,x-y,+z
3 y-x,-x,+z
4 y-x,+y,+z+1/2
5 -y,-x,+z+1/2
6 +x,x-y,+z+1/2
-1 -x,-y,-z
-2 +y,y-x,-z
-3 x-y,+x,-z
-4 x-y,-y,-z+1/2
-5 +y,+x,-z+1/2
-6 -x,y-x,-z+1/2
101 +x+1/3,+y+2/3,+z+2/3
102 -y+1/3,x-y+2/3,+z+2/3
103 y-x+1/3,-x+2/3,+z+2/3
104 y-x+1/3,+y+2/3,+z+1/6
105 -y+1/3,-x+2/3,+z+1/6
106 +x+1/3,x-y+2/3,+z+1/6
-101 -x+2/3,-y+1/3,-z+1/3
-102 +y+2/3,y-x+1/3,-z+1/3
-103 x-y+2/3,+x+1/3,-z+1/3
-104 x-y+2/3,-y+1/3,-z+5/6
-105 +y+2/3,+x+1/3,-z+5/6
-106 -x+2/3,y-x+1/3,-z+5/6
201 +x+2/3,+y+1/3,+z+1/3
202 -y+2/3,x-y+1/3,+z+1/3
203 y-x+2/3,-x+1/3,+z+1/3
204 y-x+2/3,+y+1/3,+z+5/6
205 -y+2/3,-x+1/3,+z+5/6
206 +x+2/3,x-y+1/3,+z+5/6
-201 -x+1/3,-y+2/3,-z+2/3
-202 +y+1/3,y-x+2/3,-z+2/3
-203 x-y+1/3,+x+2/3,-z+2/3
-204 x-y+1/3,-y+2/3,-z+1/6
-205 +y+1/3,+x+2/3,-z+1/6
-206 -x+1/3,y-x+2/3,-z+1/6

loop_
_atom_site_aniso_label
_atom_site_aniso_U_11
_atom_site_aniso_U_22
_atom_site_aniso_U_33
_atom_site_aniso_U_12
_atom_site_aniso_U_13
_atom_site_aniso_U_23
Ca1 0.0108 0.0108 0.0101 0.0054 0.0 0.0
C1 0.0094 0.0094 0.0111 0.0047 0.0 0.0
O1 0.0123 0.0234 0.021 0.0117 -0.0039 -0.0078

loop_
_atom_site_label
_atom_site_fract_x
_atom_site_fract_y
_atom_site_fract_z
_atom_site_U_iso_or_equiv
_atom_site_thermal_displace_type
_atom_site_occupancy
_atom_site_type_symbol
Ca1 0.0 0.0 0.0 0.01057 Uani 1.0 Ca
C1 0.0 0.0 0.25 0.00997 Uani 1.0 C
O1 0.2465(7) 0.0 0.25 0.01767 Uani 1.0 O

loop_
_atom_type_symbol
Ca
C_
O_

loop_
_cod_related_entry_id
_cod_related_entry_database
_cod_related_entry_code
1 MPOD 1000008
